data_4031198
loop_
_publ_author_name
'Faessler, T.F.'
'Fabrichnyi, P.B.'
'Voegl, T.'
'Afanasov, M.I.'

_publ_section_title
;
 Synthesis and structure of Fe4 (C O)10 (mue2-(C O)) (mue4-Te)2 and 57Fe
 Moessbauer spectra of Fe3 (C O)9 (mue3-Te)2 and Fe4 (C O)10 (mue2-(C
 O))(mue4-Te)2
;
_journal_name_full 'Journal of Organometallic Chemistry'
_journal_page_first 221
_journal_page_last 225
_journal_volume 561
_journal_year 1998
_chemical_formula_sum 'C11 Fe4 O11 Te2'
_chemical_name_systematic '((Fe4 (C O)10) (C O) Te2)'
_space_group_IT_number 56
_symmetry_space_group_name_Hall '-P 2ab 2ac'
_symmetry_space_group_name_H-M 'P c c n'
_cell_angle_alpha 90
_cell_angle_beta 90
_cell_angle_gamma 90
_cell_formula_units_Z 4
_cell_length_a 6.843
_cell_length_b 15.814
_cell_length_c 17.436
_cell_volume 1886.840
_citation_journal_id_ASTM JORCAI
_cod_data_source_file Faessler_JORCAI_1998_598.cif
_cod_data_source_block C11Fe4O11Te2
_cod_original_cell_volume 1886.84
_cod_database_code 4031198

loop_
_symmetry_equiv_pos_as_xyz
x,y,z
-x+1/2,-y+1/2,z
x+1/2,-y,-z+1/2
-x,y+1/2,-z+1/2
-x,-y,-z
x-1/2,y-1/2,-z
-x-1/2,y,z-1/2
x,-y-1/2,z-1/2

loop_
_atom_site_label
_atom_site_type_symbol
_atom_site_fract_x
_atom_site_fract_y
_atom_site_fract_z
_atom_site_occupancy
_atom_site_U_iso_or_equiv
C4 C+2 0.2996 0.4128 0.1095 1 0.0
O6 O-2 0.4184 0.4194 0.4225 1 0.0
Te1 Te 0.01389 0.20963 0.23888 1 0.0
Fe2 Fe 0.1813 0.32542 0.15488 1 0.0
C6 C+2 0.3261 0.3856 0.3778 1 0.0
O3 O-2 0.25 0.25 0.0045 1 0.0
C2 C+2 -0.0463 0.3552 0.1124 1 0.0
O5 O-2 0.0437 0.4938 0.246 1 0.0
C1 C+2 -0.0213 0.3304 0.3763 1 0.0
C3 C+2 0.25 0.25 0.0705 1 0.0
O2 O-2 -0.1885 0.3729 0.0843 1 0.0
Fe1 Fe 0.17441 0.33355 0.30913 1 0.0
C5 C+2 0.0981 0.427 0.2597 1 0.0
O1 O-2 -0.1443 0.3313 0.4198 1 0.0
O4 O-2 0.3728 0.4675 0.0797 1 0.0
